data_7117907
loop_
_publ_author_name
'Collins, M.A.'
'McPartlin, M.'
'Johnson, B.F.G.'
'Lewis, J.'
'Raithby, P.R.'
'Morris, J.'
'Mace, J.M.'
'Nelson, W.J.H.'
'Puga, J.'

_publ_section_title
;
 Formation of Nitride Clusters by the Action of N O(+) on (M4 H3 (C
 O)12)(-) (M= Ru, Os): the Synthesis and Structural Characterization of
 (Ru4(mue-H)3(C O)11 (mue 4-N)) and (N(P Ph3)2)(Os4(C O)12(mue 4-N))
;
_journal_name_full
;
Journal of the Chemical Society. Chemical Communications (1972-)
;
_journal_page_first 689
_journal_page_last 691
_journal_volume 1983
_journal_year 1983
_chemical_formula_sum 'C11 H3 N O11 Ru4'
_chemical_name_systematic '(Ru4 (H3) (C O)11 (N))'
_space_group_IT_number 2
_symmetry_space_group_name_Hall '-P 1'
_symmetry_space_group_name_H-M 'P -1'
_cell_angle_alpha 91.39
_cell_angle_beta 96.23
_cell_angle_gamma 90.59
_cell_formula_units_Z 4
_cell_length_a 9.554
_cell_length_b 12.743
_cell_length_c 16.012
_cell_volume 1937.160
_citation_journal_id_ASTM JCCCAT
_cod_data_source_file Collins_JCCCAT_1983_304.cif
_cod_data_source_block C11H3N1O11Ru4
_cod_original_cell_volume 1937.16
_cod_original_formula_sum 'C11 H3 N1 O11 Ru4'
_cod_database_code 7117907

loop_
_symmetry_equiv_pos_as_xyz
x,y,z
-x,-y,-z

loop_
_atom_site_label
_atom_site_type_symbol
_atom_site_fract_x
_atom_site_fract_y
_atom_site_fract_z
_atom_site_occupancy
_atom_site_U_iso_or_equiv
H4 H 0.5692 -0.1341 0.3909 1 0.0
N2 N 0.4759 -0.1114 0.2425 1 0.0
O16 O-2 0.2432 -0.0553 0.4229 1 0.0
C12 C+2 0.815 -0.0615 0.3865 1 0.0
Ru5 Ru 0.6396 -0.0501 0.3147 1 0.0
O17 O-2 0.7195 -0.1332 0.0604 1 0.0
C11 C+2 1.2064 0.1665 0.2326 1 0.0
O10 O-2 0.9789 0.1266 0.0313 1 0.0
C10 C+2 1.0289 0.1798 0.0829 1 0.0
C4 C+2 0.7639 0.3682 0.0965 1 0.0
O3 O-2 0.5413 0.2694 0.2533 1 0.0
C6 C+2 1.1821 0.3194 0.3921 1 0.0
O12 O-2 0.9182 -0.0708 0.428 1 0.0
O20 O-2 0.2078 -0.3972 0.0991 1 0.0
O1 O-2 0.7157 0.5393 0.4247 1 0.0
O22 O-2 0.3668 -0.0868 0.0076 1 0.0
C13 C+2 0.5747 0.0654 0.3768 1 0.0
C18 C+2 0.5654 -0.3621 0.1527 1 0.0
H5 H 0.5561 -0.3023 0.299 1 0.0
C15 C+2 0.4255 -0.3024 0.4255 1 0.0
C3 C+2 0.6467 0.3058 0.2789 1 0.0
O4 O-2 0.6736 0.3248 0.0573 1 0.0
C20 C+2 0.2467 -0.3168 0.1249 1 0.0
O9 O-2 1.3628 0.3325 0.0796 1 0.0
H2 H 1.0375 0.5112 0.232 1 0.0
O13 O-2 0.5327 0.1331 0.4128 1 0.0
O2 O-2 0.8749 0.2069 0.4555 1 0.0
Ru4 Ru 1.11 0.2741 0.1716 1 0.0
O11 O-2 1.2637 0.1023 0.2694 1 0.0
C19 C+2 0.7961 -0.2626 0.2627 1 0.0
C9 C+2 1.2716 0.3094 0.114 1 0.0
O8 O-2 1.403 0.4871 0.2736 1 0.0
Ru7 Ru 0.611 -0.2314 0.213 1 0.0
C7 C+2 1.0787 0.5234 0.3887 1 0.0
Ru6 Ru 0.4369 -0.2014 0.3419 1 0.0
Ru2 Ru 0.9106 0.4333 0.1663 1 0.0
O5 O-2 0.8843 0.6381 0.0726 1 0.0
Ru8 Ru 0.3268 -0.1862 0.1736 1 0.0
C1 C+2 0.752 0.4733 0.3867 1 0.0
C16 C+2 0.3138 -0.1112 0.3924 1 0.0
H3 H 1.0235 0.36 0.1106 1 0.0
H6 H 0.3186 -0.2546 0.2744 1 0.0
Ru3 Ru 1.1095 0.4156 0.3079 1 0.0
O14 O-2 0.7685 0.0863 0.1895 1 0.0
C5 C+2 0.8921 0.5602 0.1066 1 0.0
O21 O-2 0.0434 -0.0842 0.1811 1 0.0
N1 N 0.963 0.3122 0.2421 1 0.0
O6 O-2 1.2246 0.2612 0.4416 1 0.0
O7 O-2 1.0638 0.5896 0.4358 1 0.0
O15 O-2 0.4214 -0.3627 0.4773 1 0.0
C17 C+2 0.6784 -0.1678 0.1172 1 0.0
C14 C+2 0.7211 0.0353 0.2358 1 0.0
O18 O-2 0.5423 -0.4386 0.1156 1 0.0
C8 C+2 1.2934 0.4603 0.2851 1 0.0
C21 C+2 0.1487 -0.1238 0.1811 1 0.0
C22 C+2 0.3508 -0.1274 0.0681 1 0.0
C2 C+2 0.8577 0.2672 0.4055 1 0.0
O19 O-2 0.9072 -0.2831 0.2914 1 0.0
Ru1 Ru 0.8266 0.3641 0.3169 1 0.0
H1 H 0.8126 0.4568 0.2409 1 0.0
